data_2238212
loop_
_publ_author_name
'Zhang, Xiulan'
'Xie, Bin'
'Zou, Like'
'Wang, Jun'
'Lin, Xiao'

_publ_section_title
;
 <i>N</i>,<i>N</i>,<i>N</i>,<i>N</i>',<i>N</i>',<i>N</i>'-Hexakis(2-hydroxyethyl)butane-1,4-diaminium
 bis(2-sulfanylidene-1,3-dithiole-4,5-dithiolato-\k^2^<i>S</i>^4^,<i>S</i>^5^)zincate
;
_journal_coeditor_code LH5618
_journal_issue 7
_journal_name_full 'Acta Crystallographica Section E'
_journal_page_first m368
_journal_page_last m369
_journal_paper_doi 10.1107/S1600536813014992
_journal_volume 69
_journal_year 2013
_chemical_formula_iupac '(C16 H38 N2 O6) [Zn (C3 S5)2]'
_chemical_formula_moiety 'C16 H38 N2 O6 2+, C6 S10 Zn 2-'
_chemical_formula_sum 'C22 H38 N2 O6 S10 Zn'
_chemical_formula_weight 812.51
_chemical_name_systematic
'<i>N</i>,<i>N</i>,<i>N</i>,<i>N</i>',<i>N</i>',<i>N</i>'-Hexakis(2-hydroxyethyl)butane-1,4-diaminium bis(2-sulfanylidene-1,3-dithiole-4,5-dithiolato-\k^2^<i>S</i>^4^,<i>S</i>^5^)zincate'
_space_group_crystal_system triclinic
_space_group_IT_number 2
_space_group_name_Hall '-P 1'
_space_group_name_H-M_alt 'P -1'
_symmetry_space_group_name_Hall '-P 1'
_symmetry_space_group_name_H-M 'P -1'
_atom_sites_solution_hydrogens mixed
_cell_angle_alpha 69.803(5)
_cell_angle_beta 84.566(5)
_cell_angle_gamma 76.909(6)
_cell_formula_units_Z 2
_cell_length_a 9.051(5)
_cell_length_b 13.142(7)
_cell_length_c 15.321(8)
_cell_measurement_reflns_used 6094
_cell_measurement_temperature 296(2)
_cell_measurement_theta_max 28.35
_cell_measurement_theta_min 2.54
_cell_volume 1665.6(15)
_computing_cell_refinement 'SAINT (Bruker, 2008)'
_computing_data_collection 'APEX2 (Bruker, 2008)'
_computing_data_reduction 'SAINT (Bruker, 2008)'
_computing_molecular_graphics 'PLATON (Spek, 2009) and Mercury (Macrae et al., 2008)'
_computing_publication_material 'SHELXL2013 (Sheldrick, 2008)'
_computing_structure_refinement 'SHELXL2013 (Sheldrick, 2008)'
_computing_structure_solution 'SHELXS97 (Sheldrick, 2008)'
_diffrn_ambient_temperature 296(2)
_diffrn_measured_fraction_theta_full 0.982
_diffrn_measured_fraction_theta_max 0.872
_diffrn_measurement_device_type 'Bruker SMART APEXII CCD'
_diffrn_measurement_method '\f and \w scans'
_diffrn_radiation_type MoK\a
_diffrn_radiation_wavelength 0.71073
_diffrn_reflns_av_R_equivalents 0.0170
_diffrn_reflns_limit_h_max 11
_diffrn_reflns_limit_h_min -12
_diffrn_reflns_limit_k_max 12
_diffrn_reflns_limit_k_min -17
_diffrn_reflns_limit_l_max 20
_diffrn_reflns_limit_l_min -19
_diffrn_reflns_number 11410
_diffrn_reflns_theta_full 25.242
_diffrn_reflns_theta_max 28.555
_diffrn_reflns_theta_min 1.688
_exptl_absorpt_coefficient_mu 1.404
_exptl_absorpt_correction_T_max 0.7666
_exptl_absorpt_correction_T_min 0.7570
_exptl_absorpt_correction_type multi-scan
_exptl_absorpt_process_details '(SADABS; Bruker, 2008)'
_exptl_crystal_colour red
_exptl_crystal_density_diffrn 1.620
_exptl_crystal_description block
_exptl_crystal_F_000 844
_exptl_crystal_size_max 0.21
_exptl_crystal_size_mid 0.20
_exptl_crystal_size_min 0.20
_refine_diff_density_max 0.889
_refine_diff_density_min -0.614
_refine_ls_extinction_method none
_refine_ls_goodness_of_fit_ref 1.048
_refine_ls_hydrogen_treatment constr
_refine_ls_matrix_type full
_refine_ls_number_parameters 401
_refine_ls_number_reflns 7406
_refine_ls_number_restraints 4
_refine_ls_restrained_S_all 1.055
_refine_ls_R_factor_all 0.0427
_refine_ls_R_factor_gt 0.0348
_refine_ls_shift/su_max 0.001
_refine_ls_shift/su_mean 0.000
_refine_ls_structure_factor_coef Fsqd
_refine_ls_weighting_details
;
 w=1/[\s^2^(Fo^2^)+(0.0483P)^2^+1.1464P]
 where P=(Fo^2^+2Fc^2^)/3
;
_refine_ls_weighting_scheme calc
_refine_ls_wR_factor_gt 0.0933
_refine_ls_wR_factor_ref 0.0981
_reflns_number_gt 6279
_reflns_number_total 7406
_reflns_threshold_expression 'I > 2\s(I)'
_cod_data_source_file lh5618.cif
_cod_data_source_block I
_cod_database_code 2238212
_cod_database_fobs_code 2238212
_shelx_space_group_comment
;
The symmetry employed for this shelxl refinement is uniquely defined
by the following loop, which should always be used as a source of
symmetry information in preference to the above space-group names.
They are only intended as comments.
;
_shelxl_version_number 20.13

loop_
_space_group_symop_operation_xyz
'x, y, z'
'-x, -y, -z'

loop_
_atom_site_type_symbol
_atom_site_label
_atom_site_fract_x
_atom_site_fract_y
_atom_site_fract_z
_atom_site_U_iso_or_equiv
_atom_site_adp_type
_atom_site_calc_flag
_atom_site_occupancy
_atom_site_disorder_assembly
_atom_site_disorder_group
Zn Zn1 0.72260(3) 0.31560(2) 0.29989(2) 0.03324(9) Uani d 1 . .
S S1 1.43528(9) 0.07781(8) 0.13331(7) 0.0595(2) Uani d 1 . .
S S2 1.16079(8) 0.26092(7) 0.11098(5) 0.04481(17) Uani d 1 . .
S S3 1.19712(7) 0.07888(6) 0.28040(5) 0.04110(16) Uani d 1 . .
S S4 0.86527(8) 0.38273(6) 0.16423(5) 0.03975(16) Uani d 1 . .
S S5 0.91180(7) 0.16205(5) 0.37140(4) 0.03560(14) Uani d 1 . .
S S6 0.60063(7) 0.43102(5) 0.38427(4) 0.03266(14) Uani d 1 . .
S S7 0.49964(7) 0.27202(5) 0.26931(5) 0.03467(14) Uani d 1 . .
S S8 0.18379(7) 0.36528(5) 0.31683(4) 0.03174(13) Uani d 1 . .
S S9 0.26376(7) 0.50500(5) 0.40545(4) 0.03092(13) Uani d 1 . .
S S10 -0.06504(7) 0.51276(7) 0.38168(6) 0.04485(18) Uani d 1 . .
C C1 1.2721(3) 0.1367(2) 0.1725(2) 0.0407(6) Uani d 1 . .
C C2 1.0312(3) 0.1804(2) 0.27378(17) 0.0298(5) Uani d 1 . .
C C3 1.0134(3) 0.2666(2) 0.19272(17) 0.0316(5) Uani d 1 . .
C C4 0.3785(3) 0.35788(19) 0.32191(16) 0.0270(5) Uani d 1 . .
C C5 0.4163(3) 0.42241(19) 0.36549(16) 0.0274(5) Uani d 1 . .
C C6 0.1181(3) 0.4648(2) 0.36886(17) 0.0304(5) Uani d 1 . .
O O1 0.8411(3) 1.0111(2) 0.13299(15) 0.0738(8) Uani d 1 . .
H H1 0.9254 0.9745 0.1272 0.111 Uiso calc 1 . .
O O2 1.1048(2) 0.8211(2) 0.34668(15) 0.0574(6) Uani d 1 . .
H H2 1.0753 0.8226 0.2972 0.086 Uiso calc 1 . .
O O3 0.3905(2) 0.79755(19) 0.43313(15) 0.0518(5) Uani d 1 . .
H H3 0.3166 0.8242 0.3994 0.078 Uiso d 1 . .
N N1 0.7275(2) 0.87055(15) 0.38146(13) 0.0259(4) Uani d 1 . .
C C15 0.5189(3) 0.7627(3) 0.3815(2) 0.0452(7) Uani d 1 . .
H H15A 0.5092 0.8112 0.3172 0.054 Uiso calc 1 . .
H H15B 0.5190 0.6884 0.3827 0.054 Uiso calc 1 . .
C C16 0.6697(3) 0.76267(19) 0.41688(18) 0.0325(5) Uani d 1 . .
H H16A 0.7460 0.7062 0.4015 0.039 Uiso calc 1 . .
H H16B 0.6623 0.7403 0.4842 0.039 Uiso calc 1 . .
C C17 0.5665(3) 0.9539(2) 0.49775(17) 0.0374(6) Uani d 1 . .
H H17A 0.5393 0.8826 0.5290 0.045 Uiso calc 1 . .
H H17B 0.6525 0.9572 0.5292 0.045 Uiso calc 1 . .
C C18 0.6089(3) 0.9665(2) 0.39676(16) 0.0303(5) Uani d 1 . .
H H18A 0.6470 1.0341 0.3688 0.036 Uiso calc 1 . .
H H18B 0.5177 0.9748 0.3642 0.036 Uiso calc 1 . .
C C19 0.7612(3) 0.8966(2) 0.27804(16) 0.0332(5) Uani d 1 . .
H H19A 0.6700 0.8987 0.2484 0.040 Uiso calc 1 . .
H H19B 0.8382 0.8360 0.2695 0.040 Uiso calc 1 . .
C C20 0.8147(4) 1.0040(3) 0.22751(19) 0.0460(7) Uani d 1 . .
H H20A 0.7379 1.0668 0.2322 0.055 Uiso calc 1 . .
H H20B 0.9072 1.0040 0.2547 0.055 Uiso calc 1 . .
C C21 0.8694(3) 0.8543(2) 0.43514(17) 0.0307(5) Uani d 1 . .
H H21A 0.8970 0.9258 0.4192 0.037 Uiso calc 1 . .
H H21B 0.8433 0.8310 0.5010 0.037 Uiso calc 1 . .
C C22 1.0087(3) 0.7720(2) 0.42009(19) 0.0362(5) Uani d 1 . .
H H22A 1.0658 0.7383 0.4771 0.043 Uiso calc 1 . .
H H22B 0.9762 0.7137 0.4066 0.043 Uiso calc 1 . .
C C12 0.6135(5) 0.6888(6) 0.1276(3) 0.0924(16) Uani d 1 A 1
H H12A 0.6734 0.6384 0.0978 0.111 Uiso calc 0.701(9) B 1
H H12B 0.5920 0.7623 0.0814 0.111 Uiso calc 0.701(9) B 1
O O4 0.6950(5) 0.6901(5) 0.1991(3) 0.096(2) Uani d 0.701(9) A 1
H H4 0.7745 0.7024 0.1711 0.144 Uiso d 0.701(9) B 1
C C14 0.2392(5) 0.8699(3) 0.1175(3) 0.0687(10) Uani d 1 C 1
H H14A 0.3198 0.8512 0.1613 0.082 Uiso calc 0.671(8) D 1
H H14B 0.2246 0.9487 0.0831 0.082 Uiso calc 0.671(8) D 1
O O5 0.1091(4) 0.8486(4) 0.1657(3) 0.0746(16) Uani d 0.671(8) C 1
H H5 0.0669 0.8126 0.1455 0.112 Uiso d 0.671(8) D 1
C C7 0.0785(5) 0.6446(4) 0.0908(3) 0.0781(12) Uani d 1 E 1
H H7A 0.1068 0.6577 0.0258 0.094 Uiso calc 0.566(7) F 1
H H7B 0.0342 0.5793 0.1131 0.094 Uiso calc 0.566(7) F 1
O O6 -0.0266(7) 0.7353(6) 0.1000(6) 0.132(3) Uani d 0.566(7) E 1
H H6 -0.0577 0.7765 0.0485 0.198 Uiso calc 0.566(7) F 1
H H12C 0.6957 0.6376 0.1665 0.111 Uiso calc 0.299(9) B 2
H H12D 0.6327 0.6850 0.0653 0.111 Uiso calc 0.299(9) B 2
O O4' 0.6138(17) 0.7934(8) 0.1249(11) 0.130(7) Uani d 0.299(9) A 2
H H4' 0.6945 0.8099 0.1022 0.195 Uiso calc 0.299(9) B 2
H H14C 0.1848 0.8266 0.1695 0.082 Uiso calc 0.329(8) D 2
H H14D 0.3292 0.8784 0.1418 0.082 Uiso calc 0.329(8) D 2
O O5' 0.1495(14) 0.9722(7) 0.0798(9) 0.141(6) Uani d 0.329(8) C 2
H H5' 0.1913 1.0077 0.0330 0.212 Uiso d 0.329(8) D 2
H H7'1 0.0479 0.7232 0.0571 0.094 Uiso calc 0.434(7) F 2
H H7'2 0.1053 0.6070 0.0453 0.094 Uiso calc 0.434(7) F 2
O O6' -0.0404(6) 0.6090(5) 0.1422(5) 0.074(2) Uani d 0.434(7) E 2
H H6' -0.0684 0.6440 0.1781 0.111 Uiso calc 0.434(7) F 2
N N2 0.3447(3) 0.68177(19) 0.09357(14) 0.0369(5) Uani d 1 . .
C C8 0.2173(3) 0.6257(3) 0.1464(2) 0.0472(7) Uani d 1 . .
H H8A 0.2575 0.5466 0.1713 0.057 Uiso calc 1 E 1
H H8B 0.1861 0.6516 0.1987 0.057 Uiso calc 1 E 1
C C9 0.4633(4) 0.5148(3) 0.0416(2) 0.0559(8) Uani d 1 . .
H H9A 0.5367 0.4913 0.0905 0.067 Uiso calc 1 . .
H H9B 0.3801 0.4769 0.0654 0.067 Uiso calc 1 . .
C C10 0.4042(3) 0.6398(2) 0.01308(18) 0.0424(6) Uani d 1 . .
H H10A 0.3232 0.6607 -0.0309 0.051 Uiso calc 1 . .
H H10B 0.4854 0.6765 -0.0187 0.051 Uiso calc 1 . .
C C11 0.4673(3) 0.6526(3) 0.1644(2) 0.0528(8) Uani d 1 . .
H H11A 0.4268 0.6852 0.2118 0.063 Uiso calc 1 A 1
H H11B 0.4898 0.5728 0.1943 0.063 Uiso calc 1 A 1
C C13 0.2875(4) 0.8067(2) 0.0507(2) 0.0485(7) Uani d 1 . .
H H13A 0.3672 0.8375 0.0103 0.058 Uiso calc 1 C 1
H H13B 0.2020 0.8194 0.0119 0.058 Uiso calc 1 C 1

loop_
_atom_site_aniso_label
_atom_site_aniso_U_11
_atom_site_aniso_U_22
_atom_site_aniso_U_33
_atom_site_aniso_U_12
_atom_site_aniso_U_13
_atom_site_aniso_U_23
Zn1 0.02578(15) 0.03610(17) 0.03580(16) -0.00251(11) 0.00140(11) -0.01242(13)
S1 0.0344(4) 0.0688(5) 0.0720(5) -0.0009(4) 0.0130(4) -0.0290(4)
S2 0.0335(4) 0.0567(4) 0.0376(3) -0.0042(3) 0.0051(3) -0.0122(3)
S3 0.0283(3) 0.0377(3) 0.0515(4) -0.0017(3) 0.0002(3) -0.0112(3)
S4 0.0327(3) 0.0404(4) 0.0361(3) -0.0009(3) 0.0001(3) -0.0047(3)
S5 0.0329(3) 0.0352(3) 0.0331(3) -0.0036(2) 0.0006(2) -0.0070(3)
S6 0.0228(3) 0.0394(3) 0.0415(3) -0.0072(2) -0.0022(2) -0.0198(3)
S7 0.0306(3) 0.0353(3) 0.0433(3) -0.0053(2) 0.0013(2) -0.0211(3)
S8 0.0252(3) 0.0344(3) 0.0413(3) -0.0095(2) -0.0010(2) -0.0175(3)
S9 0.0248(3) 0.0339(3) 0.0393(3) -0.0058(2) 0.0003(2) -0.0191(3)
S10 0.0227(3) 0.0550(4) 0.0645(5) -0.0040(3) 0.0011(3) -0.0325(4)
C1 0.0292(13) 0.0487(16) 0.0478(15) -0.0086(11) 0.0008(11) -0.0209(13)
C2 0.0227(11) 0.0323(12) 0.0376(12) -0.0060(9) -0.0006(9) -0.0155(10)
C3 0.0250(12) 0.0392(13) 0.0336(12) -0.0071(10) -0.0013(9) -0.0154(11)
C4 0.0243(11) 0.0270(11) 0.0302(11) -0.0069(8) 0.0000(9) -0.0092(9)
C5 0.0221(11) 0.0291(11) 0.0314(11) -0.0057(8) 0.0015(9) -0.0108(9)
C6 0.0245(11) 0.0317(12) 0.0356(12) -0.0057(9) 0.0005(9) -0.0125(10)
O1 0.0740(18) 0.0860(19) 0.0353(11) 0.0018(14) 0.0146(11) -0.0034(11)
O2 0.0394(12) 0.0719(15) 0.0470(12) -0.0044(10) 0.0077(9) -0.0093(11)
O3 0.0262(10) 0.0638(14) 0.0569(13) -0.0061(9) 0.0003(9) -0.0119(11)
N1 0.0251(9) 0.0245(9) 0.0274(9) -0.0024(7) 0.0012(7) -0.0098(8)
C15 0.0380(15) 0.0541(17) 0.0509(16) -0.0195(13) 0.0036(12) -0.0216(14)
C16 0.0303(12) 0.0256(11) 0.0416(13) -0.0056(9) 0.0032(10) -0.0123(10)
C17 0.0383(14) 0.0381(14) 0.0314(12) 0.0051(11) 0.0017(10) -0.0149(11)
C18 0.0304(12) 0.0279(11) 0.0297(11) 0.0035(9) 0.0005(9) -0.0124(10)
C19 0.0318(13) 0.0392(13) 0.0294(12) -0.0043(10) 0.0028(9) -0.0154(10)
C20 0.0457(16) 0.0521(17) 0.0334(13) -0.0116(13) 0.0064(12) -0.0067(12)
C21 0.0285(12) 0.0314(12) 0.0326(12) -0.0051(9) -0.0015(9) -0.0117(10)
C22 0.0276(12) 0.0344(13) 0.0438(14) -0.0025(10) -0.0024(10) -0.0116(11)
C12 0.052(2) 0.166(5) 0.070(3) -0.045(3) -0.0022(19) -0.038(3)
O4 0.063(3) 0.174(6) 0.073(3) -0.052(3) 0.000(2) -0.052(3)
C14 0.074(3) 0.055(2) 0.081(3) -0.0139(18) 0.016(2) -0.032(2)
O5 0.064(3) 0.090(3) 0.081(3) -0.011(2) 0.019(2) -0.051(3)
C7 0.050(2) 0.100(3) 0.085(3) -0.029(2) -0.008(2) -0.022(2)
O6 0.063(4) 0.155(7) 0.160(7) -0.022(4) -0.014(4) -0.027(6)
C12' 0.052(2) 0.166(5) 0.070(3) -0.045(3) -0.0022(19) -0.038(3)
O4' 0.118(12) 0.135(14) 0.144(14) -0.061(10) 0.011(10) -0.038(11)
C14' 0.074(3) 0.055(2) 0.081(3) -0.0139(18) 0.016(2) -0.032(2)
O5' 0.147(13) 0.120(11) 0.165(13) -0.029(9) 0.023(10) -0.064(10)
C7' 0.050(2) 0.100(3) 0.085(3) -0.029(2) -0.008(2) -0.022(2)
O6' 0.054(4) 0.075(5) 0.092(5) -0.017(3) 0.008(3) -0.026(4)
N2 0.0359(12) 0.0431(12) 0.0289(10) -0.0098(9) -0.0011(9) -0.0073(9)
C8 0.0456(17) 0.0516(17) 0.0398(15) -0.0170(13) 0.0037(12) -0.0064(13)
C9 0.065(2) 0.0458(17) 0.0473(17) 0.0007(15) -0.0007(15) -0.0111(14)
C10 0.0466(16) 0.0435(15) 0.0310(13) -0.0018(12) -0.0026(11) -0.0092(11)
C11 0.0431(17) 0.082(2) 0.0343(14) -0.0149(16) -0.0041(12) -0.0180(15)
C13 0.0537(18) 0.0422(16) 0.0448(15) -0.0095(13) 0.0081(13) -0.0111(13)

loop_
_atom_type_symbol
_atom_type_description
_atom_type_scat_dispersion_real
_atom_type_scat_dispersion_imag
_atom_type_scat_source
C C 0.0033 0.0016 'International Tables Vol C Tables 4.2.6.8 and 6.1.1.4'
H H 0.0000 0.0000 'International Tables Vol C Tables 4.2.6.8 and 6.1.1.4'
N N 0.0061 0.0033 'International Tables Vol C Tables 4.2.6.8 and 6.1.1.4'
O O 0.0106 0.0060 'International Tables Vol C Tables 4.2.6.8 and 6.1.1.4'
S S 0.1246 0.1234 'International Tables Vol C Tables 4.2.6.8 and 6.1.1.4'
Zn Zn 0.2839 1.4301 'International Tables Vol C Tables 4.2.6.8 and 6.1.1.4'

loop_
_geom_angle_atom_site_label_1
_geom_angle_atom_site_label_2
_geom_angle_atom_site_label_3
_geom_angle_site_symmetry_1
_geom_angle
S5 Zn1 S4 . 95.39(4)
S5 Zn1 S7 . 114.65(5)
S4 Zn1 S7 . 112.42(4)
S5 Zn1 S6 . 119.13(4)
S4 Zn1 S6 . 121.38(4)
S7 Zn1 S6 . 95.16(4)
C1 S2 C3 . 98.74(13)
C1 S3 C2 . 98.65(13)
C3 S4 Zn1 . 94.44(9)
C2 S5 Zn1 . 94.63(9)
C5 S6 Zn1 . 95.26(8)
C4 S7 Zn1 . 95.17(9)
C6 S8 C4 . 98.40(11)
C6 S9 C5 . 97.96(12)
S1 C1 S3 . 123.13(18)
S1 C1 S2 . 124.60(18)
S3 C1 S2 . 112.26(15)
C3 C2 S5 . 127.41(19)
C3 C2 S3 . 115.23(18)
S5 C2 S3 . 117.34(14)
C2 C3 S4 . 127.16(19)
C2 C3 S2 . 115.10(19)
S4 C3 S2 . 117.70(15)
C5 C4 S7 . 127.82(18)
C5 C4 S8 . 115.32(18)
S7 C4 S8 . 116.85(13)
C4 C5 S6 . 126.34(18)
C4 C5 S9 . 115.79(18)
S6 C5 S9 . 117.87(14)
S10 C6 S8 . 122.11(15)
S10 C6 S9 . 125.45(15)
S8 C6 S9 . 112.43(13)
C20 O1 H1 . 109.5
C22 O2 H2 . 109.5
C15 O3 H3 . 109.5
C19 N1 C21 . 111.68(18)
C19 N1 C16 . 107.84(18)
C21 N1 C16 . 108.20(18)
C19 N1 C18 . 109.04(17)
C21 N1 C18 . 108.76(18)
C16 N1 C18 . 111.34(18)
O3 C15 C16 . 114.3(2)
O3 C15 H15A . 108.7
C16 C15 H15A . 108.7
O3 C15 H15B . 108.7
C16 C15 H15B . 108.7
H15A C15 H15B . 107.6
C15 C16 N1 . 117.8(2)
C15 C16 H16A . 107.9
N1 C16 H16A . 107.9
C15 C16 H16B . 107.9
N1 C16 H16B . 107.9
H16A C16 H16B . 107.2
C17 C17 C18 2_676 109.6(3)
C17 C17 H17A 2_676 109.8
C18 C17 H17A . 109.8
C17 C17 H17B 2_676 109.8
C18 C17 H17B . 109.8
H17A C17 H17B . 108.2
C17 C18 N1 . 115.26(19)
C17 C18 H18A . 108.5
N1 C18 H18A . 108.5
C17 C18 H18B . 108.5
N1 C18 H18B . 108.5
H18A C18 H18B . 107.5
N1 C19 C20 . 116.6(2)
N1 C19 H19A . 108.1
C20 C19 H19A . 108.1
N1 C19 H19B . 108.1
C20 C19 H19B . 108.1
H19A C19 H19B . 107.3
O1 C20 C19 . 107.3(3)
O1 C20 H20A . 110.3
C19 C20 H20A . 110.3
O1 C20 H20B . 110.3
C19 C20 H20B . 110.3
H20A C20 H20B . 108.5
C22 C21 N1 . 117.3(2)
C22 C21 H21A . 108.0
N1 C21 H21A . 108.0
C22 C21 H21B . 108.0
N1 C21 H21B . 108.0
H21A C21 H21B . 107.2
O2 C22 C21 . 113.1(2)
O2 C22 H22A . 109.0
C21 C22 H22A . 109.0
O2 C22 H22B . 109.0
C21 C22 H22B . 109.0
H22A C22 H22B . 107.8
O4 C12 C11 . 110.5(4)
O4 C12 H12A . 109.6
C11 C12 H12A . 109.5
O4 C12 H12B . 109.6
C11 C12 H12B . 109.6
H12A C12 H12B . 108.1
C12 O4 H4 . 100.0
O5 C14 C13 . 113.3(3)
O5 C14 H14A . 108.9
C13 C14 H14A . 108.9
O5 C14 H14B . 108.9
C13 C14 H14B . 108.9
H14A C14 H14B . 107.7
C14 O5 H5 . 112.3
O6 C7 C8 . 109.5(5)
O6 C7 H7A . 109.8
C8 C7 H7A . 109.8
O6 C7 H7B . 109.8
C8 C7 H7B . 109.8
H7A C7 H7B . 108.2
C7 O6 H6 . 109.5
C11 N2 C8 . 105.6(2)
C11 N2 C10 . 111.1(2)
C8 N2 C10 . 110.7(2)
C11 N2 C13 . 112.3(2)
C8 N2 C13 . 110.9(2)
C10 N2 C13 . 106.4(2)
C7 C8 N2 . 115.9(3)
C7 C8 H8A . 108.3
N2 C8 H8A . 108.3
C7 C8 H8B . 108.3
N2 C8 H8B . 108.3
H8A C8 H8B . 107.4
C9 C9 C10 2_665 109.6(3)
C9 C9 H9A 2_665 109.8
C10 C9 H9A . 109.8
C9 C9 H9B 2_665 109.8
C10 C9 H9B . 109.8
H9A C9 H9B . 108.2
C9 C10 N2 . 114.5(2)
C9 C10 H10A . 108.6
N2 C10 H10A . 108.6
C9 C10 H10B . 108.6
N2 C10 H10B . 108.6
H10A C10 H10B . 107.6
C12 C11 N2 . 116.3(3)
C12 C11 H11A . 108.2
N2 C11 H11A . 108.2
C12 C11 H11B . 108.2
N2 C11 H11B . 108.2
H11A C11 H11B . 107.4
C14 C13 N2 . 116.5(3)
C14 C13 H13A . 108.2
N2 C13 H13A . 108.2
C14 C13 H13B . 108.2
N2 C13 H13B . 108.2
H13A C13 H13B . 107.3

loop_
_geom_bond_atom_site_label_1
_geom_bond_atom_site_label_2
_geom_bond_site_symmetry_2
_geom_bond_distance
Zn1 S5 . 2.3384(11)
Zn1 S4 . 2.3467(11)
Zn1 S7 . 2.3468(13)
Zn1 S6 . 2.3487(10)
S1 C1 . 1.666(3)
S2 C1 . 1.715(3)
S2 C3 . 1.748(3)
S3 C1 . 1.710(3)
S3 C2 . 1.753(3)
S4 C3 . 1.744(3)
S5 C2 . 1.740(3)
S6 C5 . 1.754(3)
S7 C4 . 1.739(2)
S8 C6 . 1.726(3)
S8 C4 . 1.751(3)
S9 C6 . 1.730(3)
S9 C5 . 1.755(2)
S10 C6 . 1.653(3)
C2 C3 . 1.355(4)
C4 C5 . 1.359(3)
O1 C20 . 1.419(4)
O1 H1 . 0.8200
O2 C22 . 1.416(3)
O2 H2 . 0.8200
O3 C15 . 1.422(4)
O3 H3 . 0.8200
N1 C19 . 1.517(3)
N1 C21 . 1.525(3)
N1 C16 . 1.526(3)
N1 C18 . 1.529(3)
C15 C16 . 1.515(4)
C15 H15A . 0.9700
C15 H15B . 0.9700
C16 H16A . 0.9700
C16 H16B . 0.9700
C17 C17 2_676 1.517(5)
C17 C18 . 1.520(3)
C17 H17A . 0.9700
C17 H17B . 0.9700
C18 H18A . 0.9700
C18 H18B . 0.9700
C19 C20 . 1.520(4)
C19 H19A . 0.9700
C19 H19B . 0.9700
C20 H20A . 0.9700
C20 H20B . 0.9700
C21 C22 . 1.520(3)
C21 H21A . 0.9700
C21 H21B . 0.9700
C22 H22A . 0.9700
C22 H22B . 0.9700
C12 O4 . 1.384(5)
C12 C11 . 1.501(5)
C12 H12A . 0.9700
C12 H12B . 0.9700
O4 H4 . 0.8200
C14 O5 . 1.360(5)
C14 C13 . 1.506(5)
C14 H14A . 0.9700
C14 H14B . 0.9700
O5 H5 . 0.8200
C7 O6 . 1.387(6)
C7 C8 . 1.510(5)
C7 H7A . 0.9700
C7 H7B . 0.9700
O6 H6 . 0.8200
O4' H4' . 0.8200
O5' H5' . 0.8200
O6' H6' . 0.8200
N2 C11 . 1.517(4)
N2 C8 . 1.524(4)
N2 C10 . 1.525(3)
N2 C13 . 1.526(4)
C8 H8A . 0.9700
C8 H8B . 0.9700
C9 C9 2_665 1.511(6)
C9 C10 . 1.524(4)
C9 H9A . 0.9700
C9 H9B . 0.9700
C10 H10A . 0.9700
C10 H10B . 0.9700
C11 H11A . 0.9700
C11 H11B . 0.9700
C13 H13A . 0.9700
C13 H13B . 0.9700

loop_
_geom_hbond_atom_site_label_D
_geom_hbond_atom_site_label_H
_geom_hbond_atom_site_label_A
_geom_hbond_site_symmetry_A
_geom_hbond_distance_DH
_geom_hbond_distance_HA
_geom_hbond_distance_DA
_geom_hbond_angle_DHA
O1 H1 O5 1_655 0.82 2.03 2.800(5) 156.7
O2 H2 O5 1_655 0.82 1.93 2.668(5) 149.2
O3 H3 O2 1_455 0.82 2.16 2.923(3) 154.0
O4 H4 O6 1_655 0.82 2.07 2.887(8) 179.3
O5 H5 O6 . 0.82 1.79 2.615(9) 179.2
O6 H6 S2 2_665 0.82 2.92 3.540(8) 133.5

loop_
_geom_torsion_atom_site_label_1
_geom_torsion_atom_site_label_2
_geom_torsion_atom_site_label_3
_geom_torsion_atom_site_label_4
_geom_torsion_site_symmetry_1
_geom_torsion
C2 S3 C1 S1 . -179.27(18)
C2 S3 C1 S2 . 1.05(18)
C3 S2 C1 S1 . 178.89(19)
C3 S2 C1 S3 . -1.43(18)
Zn1 S5 C2 C3 . 7.0(2)
Zn1 S5 C2 S3 . -175.04(12)
C1 S3 C2 C3 . -0.1(2)
C1 S3 C2 S5 . -178.35(15)
S5 C2 C3 S4 . -0.1(4)
S3 C2 C3 S4 . -178.16(14)
S5 C2 C3 S2 . 177.16(14)
S3 C2 C3 S2 . -0.9(3)
Zn1 S4 C3 C2 . -6.8(2)
Zn1 S4 C3 S2 . 175.99(13)
C1 S2 C3 C2 . 1.4(2)
C1 S2 C3 S4 . 178.98(15)
Zn1 S7 C4 C5 . -1.2(2)
Zn1 S7 C4 S8 . 177.39(12)
C6 S8 C4 C5 . 3.0(2)
C6 S8 C4 S7 . -175.81(14)
S7 C4 C5 S6 . -2.9(3)
S8 C4 C5 S6 . 178.43(13)
S7 C4 C5 S9 . 176.60(14)
S8 C4 C5 S9 . -2.0(3)
Zn1 S6 C5 C4 . 5.0(2)
Zn1 S6 C5 S9 . -174.57(12)
C6 S9 C5 C4 . 0.1(2)
C6 S9 C5 S6 . 179.63(14)
C4 S8 C6 S10 . 177.80(16)
C4 S8 C6 S9 . -2.82(16)
C5 S9 C6 S10 . -178.71(17)
C5 S9 C6 S8 . 1.93(16)
O3 C15 C16 N1 . -86.4(3)
C19 N1 C16 C15 . -65.9(3)
C21 N1 C16 C15 . 173.2(2)
C18 N1 C16 C15 . 53.7(3)
C17 C17 C18 N1 2_676 -172.2(3)
C19 N1 C18 C17 . -178.3(2)
C21 N1 C18 C17 . -56.3(3)
C16 N1 C18 C17 . 62.8(3)
C21 N1 C19 C20 . -63.6(3)
C16 N1 C19 C20 . 177.6(2)
C18 N1 C19 C20 . 56.6(3)
N1 C19 C20 O1 . 179.3(2)
C19 N1 C21 C22 . -52.4(3)
C16 N1 C21 C22 . 66.2(3)
C18 N1 C21 C22 . -172.8(2)
N1 C21 C22 O2 . 90.2(3)
O6 C7 C8 N2 . -92.6(5)
C11 N2 C8 C7 . 178.7(3)
C10 N2 C8 C7 . -61.0(4)
C13 N2 C8 C7 . 56.8(4)
C9 C9 C10 N2 2_665 -172.9(3)
C11 N2 C10 C9 . 59.0(3)
C8 N2 C10 C9 . -57.9(3)
C13 N2 C10 C9 . -178.5(3)
O4 C12 C11 N2 . 160.9(4)
C8 N2 C11 C12 . 174.2(4)
C10 N2 C11 C12 . 54.1(4)
C13 N2 C11 C12 . -64.9(4)
O5 C14 C13 N2 . -69.8(5)
C11 N2 C13 C14 . -51.4(4)
C8 N2 C13 C14 . 66.4(4)
C10 N2 C13 C14 . -173.1(3)
